data_4082713
loop_
_publ_author_name
'Miller, Alexander J. M.'
'Kaminsky, Werner'
'Goldberg, Karen I.'

_publ_section_title
;
 Arene Activation at Iridium Facilitates C--O Bond Cleavage of Aryl Ethers
;
_journal_issue 5
_journal_name_full Organometallics
_journal_page_first 1245
_journal_paper_doi 10.1021/om5000166
_journal_volume 33
_journal_year 2014
_chemical_formula_moiety 'C32 H12 B F24, C17 H22 Ir O2'
_chemical_formula_sum 'C49 H34 B F24 Ir O2'
_chemical_formula_weight 1313.77
_chemical_name_common AM1146
_chemical_name_systematic
;
 AM1146
;
_space_group_IT_number 2
_symmetry_cell_setting triclinic
_symmetry_Int_Tables_number 2
_symmetry_space_group_name_Hall '-P 1'
_symmetry_space_group_name_H-M 'P -1'
_atom_sites_solution_hydrogens geom
_atom_sites_solution_primary direct
_atom_sites_solution_secondary difmap
_audit_conform_dict_location ftp://ftp.iucr.org/pub/cif_core.dic
_audit_conform_dict_name cif_core.dic
_audit_conform_dict_version 2.4
_audit_creation_date 2012-05-24T14:19:50-00:00
_audit_creation_method 'WinGX routine CIF_UPDATE'
_cell_angle_alpha 92.130(6)
_cell_angle_beta 103.436(7)
_cell_angle_gamma 101.014(7)
_cell_formula_units_Z 2
_cell_length_a 12.0328(14)
_cell_length_b 12.0450(13)
_cell_length_c 17.2216(18)
_cell_measurement_reflns_used 236
_cell_measurement_temperature 110(2)
_cell_measurement_theta_max 20
_cell_measurement_theta_min 3
_cell_volume 2374.3(5)
_computing_cell_refinement 'SAINT (Bruker, 2007)'
_computing_data_collection 'APEX2 (Bruker, 2007)'
_computing_data_reduction 'SAINT (Bruker, 2007)'
_computing_molecular_graphics 'ORTEP-3 for Windows (Farrugia, 1997)'
_computing_publication_material 'SHELXL-97 (Sheldrick, 1997)'
_computing_structure_refinement 'SHELXL-97 (Sheldrick, 2008)'
_computing_structure_solution 'SHELXS97 (Sheldrick, 1997)'
_diffrn_ambient_temperature 110(2)
_diffrn_measured_fraction_theta_full 0.999
_diffrn_measured_fraction_theta_max 0.987
_diffrn_measurement_device_type 'Bruker APEXII CCD area-detector'
_diffrn_measurement_method '\f and \w scans'
_diffrn_radiation_monochromator graphite
_diffrn_radiation_type MoK\a
_diffrn_radiation_wavelength 0.71073
_diffrn_reflns_av_R_equivalents 0.0448
_diffrn_reflns_av_unetI/netI 0.0752
_diffrn_reflns_limit_h_max 15
_diffrn_reflns_limit_h_min -15
_diffrn_reflns_limit_k_max 15
_diffrn_reflns_limit_k_min -15
_diffrn_reflns_limit_l_max 21
_diffrn_reflns_limit_l_min -21
_diffrn_reflns_number 19714
_diffrn_reflns_theta_full 25
_diffrn_reflns_theta_max 26.71
_diffrn_reflns_theta_min 1.73
_diffrn_source 'fine-focus sealed tube'
_exptl_absorpt_coefficient_mu 2.948
_exptl_absorpt_correction_T_max 0.8666
_exptl_absorpt_correction_T_min 0.5902
_exptl_absorpt_correction_type multi-scan
_exptl_absorpt_process_details '(SADABS; Bruker, 2007)'
_exptl_crystal_colour colorless
_exptl_crystal_density_diffrn 1.838
_exptl_crystal_density_method 'not measured'
_exptl_crystal_description prism
_exptl_crystal_F_000 1284
_exptl_crystal_size_max 0.2
_exptl_crystal_size_mid 0.08
_exptl_crystal_size_min 0.05
_refine_diff_density_max 14.54
_refine_diff_density_min -2.654
_refine_diff_density_rms 0.234
_refine_ls_extinction_method none
_refine_ls_goodness_of_fit_ref 1.068
_refine_ls_hydrogen_treatment constr
_refine_ls_matrix_type full
_refine_ls_number_parameters 700
_refine_ls_number_reflns 9936
_refine_ls_number_restraints 24
_refine_ls_restrained_S_all 1.07
_refine_ls_R_factor_all 0.0909
_refine_ls_R_factor_gt 0.0753
_refine_ls_shift/su_max 0.001
_refine_ls_shift/su_mean 0
_refine_ls_structure_factor_coef Fsqd
_refine_ls_weighting_details 'calc w=1/[\s^2^(Fo^2^)+(0.0676P)^2^+49.1169P] where P=(Fo^2^+2Fc^2^)/3'
_refine_ls_weighting_scheme calc
_refine_ls_wR_factor_gt 0.1721
_refine_ls_wR_factor_ref 0.1788
_reflns_number_gt 8264
_reflns_number_total 9936
_reflns_threshold_expression >2\s(I)
_cod_data_source_file om5000166_si_002.cif
_cod_data_source_block AM1146
_cod_database_code 4082713

loop_
_symmetry_equiv_pos_as_xyz
'x, y, z'
'-x, -y, -z'

loop_
_atom_site_label
_atom_site_type_symbol
_atom_site_fract_x
_atom_site_fract_y
_atom_site_fract_z
_atom_site_U_iso_or_equiv
_atom_site_adp_type
_atom_site_occupancy
_atom_site_symmetry_multiplicity
_atom_site_calc_flag
_atom_site_refinement_flags
C1 C 0.0683(8) 0.3336(7) 0.2333(5) 0.0136(17) Uani 1 1 d U
C2 C 0.1891(9) 0.3367(8) 0.2776(6) 0.023(2) Uani 1 1 d .
C3 C 0.2531(8) 0.3100(8) 0.2197(6) 0.022(2) Uani 1 1 d .
C4 C 0.1730(9) 0.2907(8) 0.1416(6) 0.021(2) Uani 1 1 d .
C5 C 0.0598(8) 0.3046(8) 0.1511(6) 0.0177(19) Uani 1 1 d U
C6 C -0.0277(10) 0.3545(10) 0.2676(8) 0.038(3) Uani 1 1 d .
H6A H -0.0759 0.3973 0.2314 0.057 Uiso 1 1 calc R
H6B H 0.0045 0.3984 0.3197 0.057 Uiso 1 1 calc R
H6C H -0.0757 0.2819 0.2745 0.057 Uiso 1 1 calc R
C7 C 0.2352(11) 0.3582(10) 0.3650(7) 0.036(3) Uani 1 1 d .
H7A H 0.1874 0.4023 0.3871 0.053 Uiso 1 1 calc R
H7B H 0.316 0.4008 0.377 0.053 Uiso 1 1 calc R
H7C H 0.2327 0.2857 0.3893 0.053 Uiso 1 1 calc R
C8 C 0.3752(11) 0.2947(12) 0.2399(8) 0.044(3) Uani 1 1 d .
H8A H 0.4164 0.3319 0.202 0.065 Uiso 1 1 calc R
H8B H 0.3761 0.2135 0.2367 0.065 Uiso 1 1 calc R
H8C H 0.414 0.3285 0.2944 0.065 Uiso 1 1 calc R
C9 C 0.1993(11) 0.2585(9) 0.0656(7) 0.033(3) Uani 1 1 d .
H9A H 0.2837 0.2785 0.0711 0.049 Uiso 1 1 calc R
H9B H 0.1596 0.299 0.0229 0.049 Uiso 1 1 calc R
H9C H 0.172 0.1765 0.0523 0.049 Uiso 1 1 calc R
C10 C -0.0495(10) 0.2883(11) 0.0866(8) 0.043(3) Uani 1 1 d .
H10A H -0.0947 0.2111 0.0852 0.064 Uiso 1 1 calc R
H10B H -0.0301 0.2998 0.0349 0.064 Uiso 1 1 calc R
H10C H -0.0958 0.3432 0.0972 0.064 Uiso 1 1 calc R
C11 C 0.1157(9) 0.6289(8) 0.2054(6) 0.022(2) Uani 1 1 d .
C12 C 0.2339(10) 0.6388(8) 0.2474(7) 0.028(2) Uani 1 1 d .
H12 H 0.2556 0.6581 0.3036 0.034 Uiso 1 1 calc R
C13 C 0.3198(10) 0.6208(9) 0.2081(7) 0.032(3) Uani 1 1 d U
H13 H 0.3996 0.6334 0.2363 0.039 Uiso 1 1 calc R
C14 C 0.2845(10) 0.5829(9) 0.1241(7) 0.033(3) Uani 1 1 d .
H14 H 0.3405 0.5687 0.0962 0.039 Uiso 1 1 calc R
C15 C 0.1658(10) 0.5672(9) 0.0839(6) 0.026(2) Uani 1 1 d .
H15 H 0.141 0.5275 0.0321 0.031 Uiso 1 1 calc R
C16 C 0.0777(10) 0.6088(9) 0.1176(7) 0.028(2) Uani 1 1 d .
C17 C 0.0551(11) 0.6652(11) 0.3248(7) 0.037(3) Uani 1 1 d .
H17A H 0.0912 0.6062 0.352 0.056 Uiso 1 1 calc R
H17B H -0.017 0.6684 0.3412 0.056 Uiso 1 1 calc R
H17C H 0.1092 0.7388 0.3393 0.056 Uiso 1 1 calc R
C18 C 0.5685(7) 0.0570(7) 0.1989(5) 0.0129(17) Uani 1 1 d .
C19 C 0.6026(8) 0.1564(7) 0.1631(5) 0.0148(18) Uani 1 1 d .
H19 H 0.673 0.2076 0.1891 0.018 Uiso 1 1 calc R
C20 C 0.5379(7) 0.1826(7) 0.0916(6) 0.0148(18) Uani 1 1 d .
C21 C 0.4347(8) 0.1113(8) 0.0505(5) 0.0161(18) Uani 1 1 d .
H21 H 0.3902 0.1298 0.0013 0.019 Uiso 1 1 calc R
C22 C 0.3989(8) 0.0121(8) 0.0840(6) 0.0163(19) Uani 1 1 d .
C23 C 0.4624(7) -0.0150(7) 0.1562(5) 0.0138(18) Uani 1 1 d .
H23 H 0.4344 -0.0834 0.1776 0.017 Uiso 1 1 calc R
C24 C 0.5716(8) 0.2951(8) 0.0571(6) 0.024(2) Uani 1 1 d .
C25 C 0.2861(8) -0.0653(8) 0.0421(6) 0.019(2) Uani 1 1 d .
C26 C 0.5651(8) -0.0505(7) 0.3315(5) 0.0135(17) Uani 1 1 d .
C27 C 0.4707(8) -0.0073(8) 0.3451(6) 0.0177(19) Uani 1 1 d .
H27 H 0.4544 0.0592 0.3207 0.021 Uiso 1 1 calc R
C28 C 0.3994(9) -0.0571(8) 0.3928(6) 0.020(2) Uani 1 1 d .
C29 C 0.4184(8) -0.1536(9) 0.4286(6) 0.022(2) Uani 1 1 d .
H29 H 0.3694 -0.188 0.4607 0.027 Uiso 1 1 calc R
C30 C 0.5115(8) -0.2004(8) 0.4167(6) 0.0184(19) Uani 1 1 d .
C31 C 0.5835(8) -0.1478(8) 0.3706(6) 0.0169(19) Uani 1 1 d .
H31 H 0.6482 -0.1793 0.3653 0.02 Uiso 1 1 calc R
C32 C 0.2987(9) -0.0072(9) 0.4029(6) 0.026(2) Uani 1 1 d .
C33 C 0.5229(8) -0.3135(8) 0.4465(6) 0.020(2) Uani 1 1 d .
C34 C 0.7206(8) -0.0671(7) 0.2403(5) 0.0137(17) Uani 1 1 d .
C35 C 0.6728(8) -0.1824(8) 0.2154(5) 0.0164(18) Uani 1 1 d .
H35 H 0.5982 -0.2143 0.2235 0.02 Uiso 1 1 calc R
C36 C 0.7293(8) -0.2514(8) 0.1796(6) 0.0178(19) Uani 1 1 d .
C37 C 0.8382(8) -0.2068(8) 0.1648(6) 0.019(2) Uani 1 1 d .
H37 H 0.8784 -0.2533 0.1404 0.023 Uiso 1 1 calc R
C38 C 0.8845(8) -0.0943(8) 0.1867(6) 0.0162(18) Uani 1 1 d .
C39 C 0.8276(8) -0.0247(7) 0.2229(5) 0.0157(18) Uani 1 1 d .
H39 H 0.8624 0.0535 0.236 0.019 Uiso 1 1 calc R
C40 C 0.6797(9) -0.3750(8) 0.1566(6) 0.024(2) Uani 1 1 d .
C41 C 0.9984(9) -0.0425(9) 0.1662(6) 0.024(2) Uani 1 1 d .
C42 C 0.7368(8) 0.1202(7) 0.3391(5) 0.0145(18) Uani 1 1 d .
C43 C 0.8422(8) 0.1072(8) 0.3878(5) 0.0165(19) Uani 1 1 d .
H43 H 0.8659 0.0368 0.3837 0.02 Uiso 1 1 calc R
C44 C 0.9154(8) 0.1956(8) 0.4432(5) 0.0155(18) Uani 1 1 d .
C45 C 0.8830(8) 0.2977(8) 0.4514(6) 0.019(2) Uani 1 1 d .
H45 H 0.9325 0.3573 0.4884 0.023 Uiso 1 1 calc R
C46 C 0.7770(8) 0.3127(7) 0.4050(6) 0.0165(19) Uani 1 1 d .
C47 C 0.7055(8) 0.2256(8) 0.3500(6) 0.0169(19) Uani 1 1 d .
H47 H 0.6331 0.2376 0.3189 0.02 Uiso 1 1 calc R
C48 C 1.0280(9) 0.1766(9) 0.4938(6) 0.026(2) Uani 1 1 d .
C49 C 0.7462(9) 0.4258(9) 0.4128(7) 0.026(2) Uani 1 1 d .
B1 B 0.6483(9) 0.0155(8) 0.2778(6) 0.014(2) Uani 1 1 d .
O1 O 0.0284(6) 0.6389(6) 0.2392(4) 0.0249(15) Uani 1 1 d .
O2 O -0.0213(7) 0.6106(6) 0.0792(4) 0.0295(17) Uani 1 1 d .
F1 F 0.5435(6) 0.2866(6) -0.0226(4) 0.0388(16) Uani 1 1 d .
F2 F 0.6868(5) 0.3374(5) 0.0810(4) 0.0317(14) Uani 1 1 d .
F3 F 0.5191(6) 0.3736(5) 0.0804(4) 0.0362(16) Uani 1 1 d .
F4 F 0.1950(5) -0.0294(6) 0.0562(4) 0.0364(16) Uani 1 1 d .
F5 F 0.2695(6) -0.0717(7) -0.0373(4) 0.048(2) Uani 1 1 d .
F6 F 0.2777(7) -0.1711(6) 0.0631(5) 0.058(2) Uani 1 1 d U
F7 F 0.3169(7) 0.1039(6) 0.3996(6) 0.060(2) Uani 1 1 d .
F8 F 0.2026(6) -0.0497(7) 0.3473(5) 0.051(2) Uani 1 1 d .
F9 F 0.2717(6) -0.0256(7) 0.4724(4) 0.049(2) Uani 1 1 d .
F10 F 0.4603(7) -0.4011(6) 0.4001(5) 0.052(2) Uani 1 1 d .
F11 F 0.5043(7) -0.3182(6) 0.5221(5) 0.050(2) Uani 1 1 d .
F12 F 0.6361(6) -0.3270(5) 0.4588(4) 0.0338(15) Uani 1 1 d .
F13 F 0.5701(6) -0.4053(5) 0.1664(4) 0.0374(16) Uani 1 1 d .
F24 F 0.6410(6) 0.4304(5) 0.3688(4) 0.0375(16) Uani 1 1 d .
F14 F 0.7418(6) -0.4409(5) 0.2013(4) 0.0404(17) Uani 1 1 d .
F15 F 0.6743(6) -0.4048(5) 0.0808(4) 0.0382(16) Uani 1 1 d .
F16 F 0.9816(6) -0.0169(8) 0.0897(4) 0.052(2) Uani 1 1 d .
F17 F 1.0738(5) -0.1122(5) 0.1771(4) 0.0289(14) Uani 1 1 d .
F18 F 1.0538(6) 0.0542(5) 0.2110(5) 0.0449(19) Uani 1 1 d .
F22 F 0.7489(7) 0.4582(6) 0.4885(4) 0.052(2) Uani 1 1 d .
F19 F 1.0143(6) 0.1245(7) 0.5600(4) 0.0459(18) Uani 1 1 d .
F20 F 1.0816(5) 0.1161(6) 0.4562(4) 0.0437(18) Uani 1 1 d .
F21 F 1.1037(6) 0.2742(6) 0.5229(4) 0.0417(17) Uani 1 1 d .
F23 F 0.8206(6) 0.5069(5) 0.3892(6) 0.053(2) Uani 1 1 d .
Ir1 Ir 0.18492(3) 0.46318(3) 0.18846(2) 0.01526(12) Uani 1 1 d .

loop_
_atom_site_aniso_label
_atom_site_aniso_U_11
_atom_site_aniso_U_22
_atom_site_aniso_U_33
_atom_site_aniso_U_23
_atom_site_aniso_U_13
_atom_site_aniso_U_12
C1 0.0136(19) 0.0133(19) 0.0141(19) 0.0024(10) 0.0045(11) 0.0013(10)
C2 0.035(6) 0.013(4) 0.022(5) 0.005(4) 0.009(4) 0.004(4)
C3 0.016(5) 0.018(5) 0.035(6) 0.007(4) 0.004(4) 0.011(4)
C4 0.025(5) 0.010(4) 0.031(5) 0.007(4) 0.008(4) 0.007(4)
C5 0.018(2) 0.017(2) 0.018(2) 0.0014(10) 0.0042(11) 0.0032(10)
C6 0.033(6) 0.036(6) 0.054(8) 0.023(6) 0.027(6) 0.005(5)
C7 0.048(7) 0.029(6) 0.028(6) 0.008(5) 0.010(5) 0.001(5)
C8 0.030(7) 0.056(8) 0.054(8) 0.022(6) 0.012(6) 0.025(6)
C9 0.040(7) 0.025(6) 0.039(6) -0.001(5) 0.012(5) 0.017(5)
C10 0.026(6) 0.036(7) 0.053(8) 0.005(6) -0.007(6) -0.005(5)
C11 0.023(5) 0.016(5) 0.026(5) 0.005(4) 0.005(4) 0.005(4)
C12 0.035(6) 0.015(5) 0.030(6) 0.001(4) 0.005(5) -0.002(4)
C13 0.025(5) 0.018(5) 0.048(6) 0.004(4) 0.009(4) -0.011(4)
C14 0.032(6) 0.029(6) 0.042(7) 0.018(5) 0.021(5) -0.003(5)
C15 0.034(6) 0.028(5) 0.019(5) 0.017(4) 0.010(4) 0.009(5)
C16 0.036(6) 0.017(5) 0.033(6) 0.010(4) 0.012(5) 0.009(4)
C17 0.047(7) 0.041(7) 0.027(6) -0.002(5) 0.016(5) 0.012(6)
C18 0.010(4) 0.008(4) 0.024(5) -0.001(3) 0.011(4) 0.002(3)
C19 0.013(4) 0.010(4) 0.022(5) 0.001(3) 0.009(4) -0.003(3)
C20 0.007(4) 0.014(4) 0.026(5) 0.002(4) 0.011(4) 0.001(3)
C21 0.018(5) 0.016(4) 0.017(4) 0.001(3) 0.007(4) 0.006(4)
C22 0.012(4) 0.014(4) 0.026(5) -0.003(4) 0.009(4) 0.004(4)
C23 0.010(4) 0.007(4) 0.024(5) -0.001(3) 0.007(4) -0.001(3)
C24 0.014(5) 0.022(5) 0.035(6) 0.006(4) 0.009(4) -0.004(4)
C25 0.012(4) 0.012(4) 0.031(5) 0.001(4) 0.004(4) -0.001(4)
C26 0.012(4) 0.011(4) 0.016(4) 0.000(3) 0.004(3) -0.003(3)
C27 0.021(5) 0.013(4) 0.021(5) 0.001(4) 0.009(4) 0.004(4)
C28 0.022(5) 0.017(5) 0.023(5) 0.001(4) 0.013(4) 0.003(4)
C29 0.014(5) 0.033(6) 0.019(5) 0.004(4) 0.007(4) -0.002(4)
C30 0.013(4) 0.019(5) 0.021(5) 0.007(4) 0.004(4) -0.004(4)
C31 0.011(4) 0.014(4) 0.026(5) 0.003(4) 0.005(4) 0.003(4)
C32 0.030(6) 0.028(6) 0.026(5) -0.002(4) 0.018(5) 0.008(5)
C33 0.015(5) 0.011(4) 0.043(6) 0.018(4) 0.020(4) 0.008(4)
C34 0.010(4) 0.012(4) 0.020(4) 0.002(3) 0.004(3) 0.004(3)
C35 0.017(5) 0.016(4) 0.018(5) 0.002(4) 0.007(4) 0.006(4)
C36 0.019(5) 0.012(4) 0.021(5) 0.000(4) 0.003(4) 0.003(4)
C37 0.023(5) 0.021(5) 0.019(5) 0.004(4) 0.009(4) 0.012(4)
C38 0.013(4) 0.015(4) 0.024(5) 0.005(4) 0.009(4) 0.003(4)
C39 0.018(5) 0.010(4) 0.020(5) 0.004(3) 0.009(4) 0.002(4)
C40 0.025(5) 0.017(5) 0.036(6) -0.002(4) 0.014(5) 0.007(4)
C41 0.019(5) 0.028(5) 0.030(6) 0.008(4) 0.014(4) 0.004(4)
C42 0.014(4) 0.013(4) 0.020(5) 0.002(3) 0.013(4) 0.000(3)
C43 0.016(5) 0.014(4) 0.021(5) 0.005(4) 0.012(4) -0.003(4)
C44 0.014(4) 0.016(4) 0.015(4) 0.003(3) 0.005(4) -0.002(4)
C45 0.020(5) 0.012(4) 0.022(5) -0.006(4) 0.007(4) -0.005(4)
C46 0.016(5) 0.012(4) 0.022(5) 0.000(3) 0.010(4) -0.004(4)
C47 0.012(4) 0.018(5) 0.022(5) 0.002(4) 0.009(4) -0.002(4)
C48 0.019(5) 0.020(5) 0.034(6) -0.002(4) 0.005(4) 0.000(4)
C49 0.023(5) 0.019(5) 0.036(6) -0.003(4) 0.007(5) 0.004(4)
B1 0.013(5) 0.011(5) 0.020(5) 0.001(4) 0.010(4) 0.002(4)
O1 0.029(4) 0.028(4) 0.026(4) 0.000(3) 0.017(3) 0.014(3)
O2 0.030(4) 0.035(4) 0.024(4) 0.002(3) -0.003(3) 0.019(3)
F1 0.040(4) 0.043(4) 0.030(4) 0.020(3) 0.012(3) -0.005(3)
F2 0.014(3) 0.028(3) 0.050(4) 0.013(3) 0.010(3) -0.006(2)
F3 0.032(4) 0.015(3) 0.069(5) 0.015(3) 0.025(3) 0.006(3)
F4 0.013(3) 0.040(4) 0.055(4) -0.010(3) 0.017(3) -0.007(3)
F5 0.031(4) 0.071(5) 0.029(4) -0.019(3) 0.010(3) -0.019(4)
F6 0.044(4) 0.018(3) 0.087(5) 0.010(3) -0.026(4) -0.006(3)
F7 0.059(5) 0.030(4) 0.118(7) 0.018(4) 0.062(5) 0.020(4)
F8 0.024(4) 0.076(6) 0.052(5) -0.014(4) -0.001(3) 0.023(4)
F9 0.047(4) 0.079(6) 0.041(4) 0.018(4) 0.034(4) 0.030(4)
F10 0.045(5) 0.036(4) 0.062(5) 0.012(4) -0.006(4) -0.002(3)
F11 0.053(5) 0.053(5) 0.058(5) 0.038(4) 0.032(4) 0.018(4)
F12 0.031(3) 0.030(3) 0.045(4) 0.021(3) 0.011(3) 0.013(3)
F13 0.030(4) 0.020(3) 0.065(5) -0.009(3) 0.025(3) -0.003(3)
F24 0.032(4) 0.023(3) 0.054(4) -0.003(3) 0.002(3) 0.012(3)
F14 0.041(4) 0.018(3) 0.058(4) 0.006(3) -0.002(3) 0.010(3)
F15 0.055(4) 0.024(3) 0.035(4) -0.007(3) 0.021(3) -0.003(3)
F16 0.027(4) 0.096(6) 0.048(4) 0.043(4) 0.024(3) 0.022(4)
F17 0.016(3) 0.029(3) 0.048(4) 0.009(3) 0.015(3) 0.010(2)
F18 0.029(4) 0.025(3) 0.088(6) 0.001(3) 0.038(4) -0.006(3)
F22 0.075(6) 0.049(5) 0.038(4) -0.018(3) 0.010(4) 0.034(4)
F19 0.034(4) 0.056(5) 0.048(4) 0.026(4) 0.007(3) 0.010(3)
F20 0.018(3) 0.056(5) 0.056(5) -0.019(4) 0.005(3) 0.014(3)
F21 0.022(3) 0.030(4) 0.060(5) -0.002(3) -0.004(3) -0.007(3)
F23 0.041(4) 0.015(3) 0.110(7) 0.010(4) 0.039(4) -0.001(3)
Ir1 0.01214(18) 0.01415(18) 0.0207(2) 0.00457(12) 0.00789(13) 0.00042(12)

loop_
_atom_type_symbol
_atom_type_description
_atom_type_scat_dispersion_real
_atom_type_scat_dispersion_imag
_atom_type_scat_source
C C 0.0033 0.0016 'International Tables Vol C Tables 4.2.6.8 and 6.1.1.4'
H H 0 0 'International Tables Vol C Tables 4.2.6.8 and 6.1.1.4'
B B 0.0013 0.0007 'International Tables Vol C Tables 4.2.6.8 and 6.1.1.4'
O O 0.0106 0.006 'International Tables Vol C Tables 4.2.6.8 and 6.1.1.4'
F F 0.0171 0.0103 'International Tables Vol C Tables 4.2.6.8 and 6.1.1.4'
Ir Ir -1.4442 7.9887 'International Tables Vol C Tables 4.2.6.8 and 6.1.1.4'

loop_
_geom_angle_atom_site_label_1
_geom_angle_atom_site_label_2
_geom_angle_atom_site_label_3
_geom_angle
C5 C1 C2 107.7(8)
C5 C1 C6 125.8(9)
C2 C1 C6 126.5(9)
C5 C1 Ir1 70.3(5)
C2 C1 Ir1 71.2(5)
C6 C1 Ir1 124.9(7)
C3 C2 C1 107.5(8)
C3 C2 C7 126.5(10)
C1 C2 C7 126.0(10)
C3 C2 Ir1 70.4(5)
C1 C2 Ir1 69.7(5)
C7 C2 Ir1 127.2(7)
C4 C3 C2 107.8(8)
C4 C3 C8 126.8(10)
C2 C3 C8 125.1(10)
C4 C3 Ir1 69.7(5)
C2 C3 Ir1 71.0(5)
C8 C3 Ir1 129.4(8)
C3 C4 C5 107.9(8)
C3 C4 C9 126.6(9)
C5 C4 C9 125.5(9)
C3 C4 Ir1 71.7(5)
C5 C4 Ir1 70.4(5)
C9 C4 Ir1 125.1(7)
C1 C5 C4 109.1(8)
C1 C5 C10 124.6(10)
C4 C5 C10 126.3(10)
C1 C5 Ir1 71.6(5)
C4 C5 Ir1 70.6(5)
C10 C5 Ir1 125.4(7)
C1 C6 H6A 109.5
C1 C6 H6B 109.5
H6A C6 H6B 109.5
C1 C6 H6C 109.5
H6A C6 H6C 109.5
H6B C6 H6C 109.5
C2 C7 H7A 109.5
C2 C7 H7B 109.5
H7A C7 H7B 109.5
C2 C7 H7C 109.5
H7A C7 H7C 109.5
H7B C7 H7C 109.5
C3 C8 H8A 109.5
C3 C8 H8B 109.5
H8A C8 H8B 109.5
C3 C8 H8C 109.5
H8A C8 H8C 109.5
H8B C8 H8C 109.5
C4 C9 H9A 109.5
C4 C9 H9B 109.5
H9A C9 H9B 109.5
C4 C9 H9C 109.5
H9A C9 H9C 109.5
H9B C9 H9C 109.5
C5 C10 H10A 109.5
C5 C10 H10B 109.5
H10A C10 H10B 109.5
C5 C10 H10C 109.5
H10A C10 H10C 109.5
H10B C10 H10C 109.5
O1 C11 C12 125.1(9)
O1 C11 C16 112.8(9)
C12 C11 C16 122.1(10)
O1 C11 Ir1 126.2(6)
C12 C11 Ir1 67.5(6)
C16 C11 Ir1 80.8(6)
C13 C12 C11 121.8(10)
C13 C12 Ir1 71.0(6)
C11 C12 Ir1 76.4(6)
C13 C12 H12 119.1
C11 C12 H12 119.1
Ir1 C12 H12 125.2
C12 C13 C14 118.6(10)
C12 C13 Ir1 72.1(6)
C14 C13 Ir1 70.5(6)
C12 C13 H13 120.7
C14 C13 H13 120.7
Ir1 C13 H13 129
C15 C14 C13 119.0(10)
C15 C14 Ir1 72.6(6)
C13 C14 Ir1 71.4(6)
C15 C14 H14 120.5
C13 C14 H14 120.5
Ir1 C14 H14 127.6
C14 C15 C16 123.8(10)
C14 C15 Ir1 70.3(6)
C16 C15 Ir1 84.7(6)
C14 C15 H15 118.1
C16 C15 H15 118.1
Ir1 C15 H15 117.1
O2 C16 C11 123.5(10)
O2 C16 C15 124.2(10)
C11 C16 C15 111.5(9)
O2 C16 Ir1 137.2(8)
C11 C16 Ir1 64.6(5)
C15 C16 Ir1 60.2(5)
O1 C17 H17A 109.5
O1 C17 H17B 109.5
H17A C17 H17B 109.5
O1 C17 H17C 109.5
H17A C17 H17C 109.5
H17B C17 H17C 109.5
C19 C18 C23 115.3(8)
C19 C18 B1 124.3(8)
C23 C18 B1 120.0(7)
C20 C19 C18 122.5(8)
C20 C19 H19 118.8
C18 C19 H19 118.8
C19 C20 C21 121.6(8)
C19 C20 C24 121.5(8)
C21 C20 C24 116.7(8)
C22 C21 C20 117.3(9)
C22 C21 H21 121.3
C20 C21 H21 121.3
C21 C22 C23 121.8(8)
C21 C22 C25 118.6(8)
C23 C22 C25 119.6(8)
C22 C23 C18 121.5(8)
C22 C23 H23 119.3
C18 C23 H23 119.3
F3 C24 F1 106.6(9)
F3 C24 F2 106.6(8)
F1 C24 F2 107.1(8)
F3 C24 C20 111.8(8)
F1 C24 C20 112.8(8)
F2 C24 C20 111.6(8)
F4 C25 F6 106.8(8)
F4 C25 F5 105.2(8)
F6 C25 F5 106.6(8)
F4 C25 C22 111.9(8)
F6 C25 C22 113.4(8)
F5 C25 C22 112.4(8)
C27 C26 C31 114.6(8)
C27 C26 B1 120.3(8)
C31 C26 B1 125.0(8)
C28 C27 C26 123.0(9)
C28 C27 H27 118.5
C26 C27 H27 118.5
C29 C28 C27 120.7(9)
C29 C28 C32 119.5(9)
C27 C28 C32 119.8(9)
C28 C29 C30 118.6(9)
C28 C29 H29 120.7
C30 C29 H29 120.7
C31 C30 C29 119.9(9)
C31 C30 C33 121.2(9)
C29 C30 C33 118.6(8)
C30 C31 C26 123.1(9)
C30 C31 H31 118.4
C26 C31 H31 118.4
F8 C32 F7 106.3(10)
F8 C32 F9 105.7(9)
F7 C32 F9 105.5(9)
F8 C32 C28 112.2(8)
F7 C32 C28 113.3(9)
F9 C32 C28 113.2(9)
F10 C33 F12 105.7(8)
F10 C33 F11 110.8(8)
F12 C33 F11 102.3(8)
F10 C33 C30 116.2(9)
F12 C33 C30 110.6(7)
F11 C33 C30 110.3(8)
C39 C34 C35 115.4(8)
C39 C34 B1 122.1(8)
C35 C34 B1 122.1(8)
C36 C35 C34 123.0(9)
C36 C35 H35 118.5
C34 C35 H35 118.5
C35 C36 C37 120.2(9)
C35 C36 C40 122.4(9)
C37 C36 C40 117.4(8)
C38 C37 C36 117.6(9)
C38 C37 H37 121.2
C36 C37 H37 121.2
C37 C38 C39 122.2(8)
C37 C38 C41 118.5(8)
C39 C38 C41 119.2(8)
C38 C39 C34 121.5(8)
C38 C39 H39 119.2
C34 C39 H39 119.2
F15 C40 F14 107.0(8)
F15 C40 F13 106.6(9)
F14 C40 F13 105.9(8)
F15 C40 C36 112.8(8)
F14 C40 C36 112.3(9)
F13 C40 C36 111.8(8)
F17 C41 F18 106.2(8)
F17 C41 F16 107.3(8)
F18 C41 F16 106.0(9)
F17 C41 C38 112.1(8)
F18 C41 C38 112.8(8)
F16 C41 C38 111.9(8)
C43 C42 C47 116.0(8)
C43 C42 B1 122.1(8)
C47 C42 B1 121.7(8)
C42 C43 C44 122.0(9)
C42 C43 H43 119
C44 C43 H43 119
C45 C44 C43 120.5(9)
C45 C44 C48 120.1(8)
C43 C44 C48 119.5(8)
C44 C45 C46 119.1(8)
C44 C45 H45 120.5
C46 C45 H45 120.5
C45 C46 C47 120.3(9)
C45 C46 C49 117.9(8)
C47 C46 C49 121.7(9)
C46 C47 C42 122.2(9)
C46 C47 H47 118.9
C42 C47 H47 118.9
F20 C48 F21 106.9(8)
F20 C48 F19 106.9(9)
F21 C48 F19 103.8(9)
F20 C48 C44 113.8(9)
F21 C48 C44 112.3(8)
F19 C48 C44 112.5(8)
F24 C49 F22 106.9(9)
F24 C49 F23 105.6(9)
F22 C49 F23 106.3(9)
F24 C49 C46 113.5(8)
F22 C49 C46 112.4(9)
F23 C49 C46 111.6(8)
C18 B1 C26 110.1(7)
C18 B1 C42 113.8(7)
C26 B1 C42 104.8(7)
C18 B1 C34 103.5(7)
C26 B1 C34 113.1(7)
C42 B1 C34 111.7(7)
C11 O1 C17 118.4(9)
C5 Ir1 C4 39.1(4)
C5 Ir1 C1 38.2(3)
C4 Ir1 C1 65.0(4)
C5 Ir1 C3 64.9(4)
C4 Ir1 C3 38.6(4)
C1 Ir1 C3 65.2(3)
C5 Ir1 C14 133.1(4)
C4 Ir1 C14 109.8(4)
C1 Ir1 C14 170.7(4)
C3 Ir1 C14 116.1(4)
C5 Ir1 C2 64.6(4)
C4 Ir1 C2 64.8(4)
C1 Ir1 C2 39.2(4)
C3 Ir1 C2 38.7(4)
C14 Ir1 C2 147.2(4)
C5 Ir1 C13 170.8(4)
C4 Ir1 C13 134.5(4)
C1 Ir1 C13 150.8(4)
C3 Ir1 C13 114.4(4)
C14 Ir1 C13 38.2(4)
C2 Ir1 C13 121.1(4)
C5 Ir1 C12 150.6(4)
C4 Ir1 C12 168.6(4)
C1 Ir1 C12 119.4(4)
C3 Ir1 C12 131.6(4)
C14 Ir1 C12 67.2(4)
C2 Ir1 C12 111.2(4)
C13 Ir1 C12 37.0(4)
C5 Ir1 C15 106.6(4)
C4 Ir1 C15 106.6(4)
C1 Ir1 C15 135.2(4)
C3 Ir1 C15 136.2(4)
C14 Ir1 C15 37.1(4)
C2 Ir1 C15 170.7(4)
C13 Ir1 C15 67.2(4)
C12 Ir1 C15 77.9(4)
C5 Ir1 C11 118.7(4)
C4 Ir1 C11 155.3(4)
C1 Ir1 C11 104.0(3)
C3 Ir1 C11 158.9(4)
C14 Ir1 C11 77.6(4)
C2 Ir1 C11 121.6(4)
C13 Ir1 C11 65.6(4)
C12 Ir1 C11 36.1(4)
C15 Ir1 C11 64.5(4)
C5 Ir1 C16 103.1(4)
C4 Ir1 C16 126.1(4)
C1 Ir1 C16 111.8(3)
C3 Ir1 C16 164.8(4)
C14 Ir1 C16 64.3(4)
C2 Ir1 C16 146.7(4)
C13 Ir1 C16 75.9(4)
C12 Ir1 C16 63.4(4)
C15 Ir1 C16 35.1(4)
C11 Ir1 C16 34.6(3)

loop_
_geom_bond_atom_site_label_1
_geom_bond_atom_site_label_2
_geom_bond_distance
C1 C5 1.421(13)
C1 C2 1.469(14)
C1 C6 1.471(14)
C1 Ir1 2.182(8)
C2 C3 1.455(14)
C2 C7 1.473(15)
C2 Ir1 2.202(9)
C3 C4 1.443(14)
C3 C8 1.478(14)
C3 Ir1 2.194(9)
C4 C5 1.449(14)
C4 C9 1.470(15)
C4 Ir1 2.168(9)
C5 C10 1.486(15)
C5 Ir1 2.165(9)
C6 H6A 0.98
C6 H6B 0.98
C6 H6C 0.98
C7 H7A 0.98
C7 H7B 0.98
C7 H7C 0.98
C8 H8A 0.98
C8 H8B 0.98
C8 H8C 0.98
C9 H9A 0.98
C9 H9B 0.98
C9 H9C 0.98
C10 H10A 0.98
C10 H10B 0.98
C10 H10C 0.98
C11 O1 1.337(12)
C11 C12 1.418(15)
C11 C16 1.470(15)
C11 Ir1 2.338(10)
C12 C13 1.404(16)
C12 Ir1 2.222(10)
C12 H12 0.95
C13 C14 1.439(17)
C13 Ir1 2.208(10)
C13 H13 0.95
C14 C15 1.408(16)
C14 Ir1 2.195(9)
C14 H14 0.95
C15 C16 1.477(15)
C15 Ir1 2.225(9)
C15 H15 0.95
C16 O2 1.226(13)
C16 Ir1 2.554(10)
C17 O1 1.443(13)
C17 H17A 0.98
C17 H17B 0.98
C17 H17C 0.98
C18 C19 1.402(12)
C18 C23 1.419(12)
C18 B1 1.627(14)
C19 C20 1.377(13)
C19 H19 0.95
C20 C21 1.385(13)
C20 C24 1.522(13)
C21 C22 1.384(13)
C21 H21 0.95
C22 C23 1.386(13)
C22 C25 1.499(12)
C23 H23 0.95
C24 F3 1.330(12)
C24 F1 1.331(12)
C24 F2 1.341(11)
C25 F4 1.320(11)
C25 F6 1.329(11)
C25 F5 1.331(12)
C26 C27 1.399(13)
C26 C31 1.401(12)
C26 B1 1.634(12)
C27 C28 1.392(13)
C27 H27 0.95
C28 C29 1.368(14)
C28 C32 1.493(14)
C29 C30 1.397(14)
C29 H29 0.95
C30 C31 1.389(13)
C30 C33 1.493(12)
C31 H31 0.95
C32 F8 1.319(13)
C32 F7 1.321(13)
C32 F9 1.327(12)
C33 F10 1.293(12)
C33 F12 1.371(11)
C33 F11 1.373(12)
C34 C39 1.396(12)
C34 C35 1.407(13)
C34 B1 1.646(13)
C35 C36 1.379(13)
C35 H35 0.95
C36 C37 1.403(13)
C36 C40 1.496(13)
C37 C38 1.365(13)
C37 H37 0.95
C38 C39 1.393(13)
C38 C41 1.519(13)
C39 H39 0.95
C40 F15 1.325(12)
C40 F14 1.336(12)
C40 F13 1.351(12)
C41 F17 1.337(12)
C41 F18 1.339(13)
C41 F16 1.342(12)
C42 C43 1.389(13)
C42 C47 1.411(13)
C42 B1 1.644(13)
C43 C44 1.413(13)
C43 H43 0.95
C44 C45 1.371(13)
C44 C48 1.494(14)
C45 C46 1.387(14)
C45 H45 0.95
C46 C47 1.393(13)
C46 C49 1.487(13)
C47 H47 0.95
C48 F20 1.306(12)
C48 F21 1.340(12)
C48 F19 1.350(13)
C49 F24 1.328(12)
C49 F22 1.337(13)
C49 F23 1.337(12)
